data_1543798
loop_
_publ_author_name
'Barthel, Andr\'e'
'Kaden, Felix'
'J\"ager, Anne'
'Metz, Peter'

_publ_section_title
;
 Enantioselective Synthesis of Guaianolides in the Osmitopsin Family by
 Domino Metathesis.
;
_journal_issue 13
_journal_name_full 'Organic letters'
_journal_page_first 3298
_journal_page_last 3301
_journal_paper_doi 10.1021/acs.orglett.6b01619
_journal_volume 18
_journal_year 2016
_chemical_absolute_configuration unk
_chemical_compound_source synthesis
_chemical_formula_moiety 'C14 H20 O3'
_chemical_formula_sum 'C14 H20 O3'
_chemical_formula_weight 236.30
_space_group_IT_number 4
_symmetry_cell_setting monoclinic
_symmetry_Int_Tables_number 4
_symmetry_space_group_name_Hall 'P 2yb'
_symmetry_space_group_name_H-M 'P 1 21 1'
_atom_sites_solution_hydrogens geom
_atom_sites_solution_primary direct
_atom_sites_solution_secondary difmap
_audit_creation_method SHELXL-97
_cell_angle_alpha 90.00
_cell_angle_beta 91.59(1)
_cell_angle_gamma 90.00
_cell_formula_units_Z 4
_cell_length_a 10.523(1)
_cell_length_b 9.378(1)
_cell_length_c 12.890(1)
_cell_measurement_reflns_used 383
_cell_measurement_temperature 198(2)
_cell_measurement_theta_max 20.858
_cell_measurement_theta_min 4.262
_cell_volume 1271.6(2)
_computing_cell_refinement 'Dirax/lsq (Duisenberg, 1992)'
_computing_data_collection 'Collect (Nonius BV, 1999)'
_computing_data_reduction 'EvalCCD (Duisenberg et al., 2003)'
_computing_molecular_graphics 'ORTEP-3 for Windows (Farrugia, 1997)'
_computing_publication_material 'WinGX (Farrugia 1999), enCIFer (Allen et al. 2004)'
_computing_structure_refinement 'SHELXL-97 (Sheldrick, 1997), WinGX (Farrugia 1999), PLATON (Spek 2005)'
_computing_structure_solution 'SIR2004 (Burla et al., 2005)'
_diffrn_ambient_temperature 198(2)
_diffrn_detector_area_resol_mean 9
_diffrn_measured_fraction_theta_full 0.994
_diffrn_measured_fraction_theta_max 0.994
_diffrn_measurement_device_type KappaCCD
_diffrn_measurement_method \f
_diffrn_radiation_monochromator graphite
_diffrn_radiation_probe x-ray
_diffrn_radiation_type MoK\a
_diffrn_radiation_wavelength 0.71073
_diffrn_reflns_av_R_equivalents 0.0407
_diffrn_reflns_av_sigmaI/netI 0.0451
_diffrn_reflns_limit_h_max 12
_diffrn_reflns_limit_h_min -12
_diffrn_reflns_limit_k_max 11
_diffrn_reflns_limit_k_min -11
_diffrn_reflns_limit_l_max 15
_diffrn_reflns_limit_l_min -14
_diffrn_reflns_number 23673
_diffrn_reflns_theta_full 25.40
_diffrn_reflns_theta_max 25.40
_diffrn_reflns_theta_min 3.16
_diffrn_source 'fine-focus sealed tube'
_exptl_absorpt_coefficient_mu 0.085
_exptl_absorpt_correction_T_max 0.9890
_exptl_absorpt_correction_T_min 0.9301
_exptl_absorpt_correction_type multi-scan
_exptl_absorpt_process_details 'SADABS version 2.10 (Sheldrick,Bruker AXS Inc.,2002)'
_exptl_crystal_colour 'light yellow'
_exptl_crystal_density_diffrn 1.234
_exptl_crystal_density_method 'not measured'
_exptl_crystal_description block
_exptl_crystal_F_000 512
_exptl_crystal_size_max 0.36
_exptl_crystal_size_mid 0.16
_exptl_crystal_size_min 0.13
_refine_diff_density_max 0.156
_refine_diff_density_min -0.152
_refine_diff_density_rms 0.038
_refine_ls_abs_structure_details 'Flack H D (1983), Acta Cryst. A39, 876-881'
_refine_ls_abs_structure_Flack -0.2(12)
_refine_ls_extinction_method none
_refine_ls_goodness_of_fit_ref 1.226
_refine_ls_hydrogen_treatment constr
_refine_ls_matrix_type full
_refine_ls_number_parameters 311
_refine_ls_number_reflns 4569
_refine_ls_number_restraints 1
_refine_ls_restrained_S_all 1.226
_refine_ls_R_factor_all 0.0934
_refine_ls_R_factor_gt 0.0549
_refine_ls_shift/su_max 0.000
_refine_ls_shift/su_mean 0.000
_refine_ls_structure_factor_coef Fsqd
_refine_ls_weighting_details 'calc w=1/[\s^2^(Fo^2^)+(0.0270P)^2^+0.4749P] where P=(Fo^2^+2Fc^2^)/3'
_refine_ls_weighting_scheme calc
_refine_ls_wR_factor_gt 0.0933
_refine_ls_wR_factor_ref 0.1044
_reflns_number_gt 3418
_reflns_number_total 4569
_reflns_threshold_expression >2sigma(I)
_cod_data_source_file ol6b01619_si_003.cif
_cod_data_source_block an318
_cod_original_sg_symbol_H-M 'P 21'
_cod_database_code 1543798

loop_
_symmetry_equiv_pos_as_xyz
'x, y, z'
'-x, y+1/2, -z'

loop_
_atom_site_label
_atom_site_type_symbol
_atom_site_fract_x
_atom_site_fract_y
_atom_site_fract_z
_atom_site_U_iso_or_equiv
_atom_site_adp_type
_atom_site_occupancy
_atom_site_symmetry_multiplicity
_atom_site_calc_flag
_atom_site_refinement_flags
C1A C 0.2946(4) 0.7041(5) 0.3908(3) 0.0737(12) Uani 1 1 d .
H1A1 H 0.2793 0.7773 0.3365 0.088 Uiso 1 1 calc R
H1A2 H 0.3794 0.7213 0.4236 0.088 Uiso 1 1 calc R
C2A C 0.2891(3) 0.5569(5) 0.3436(3) 0.0612(10) Uani 1 1 d .
H2A1 H 0.3753 0.5147 0.3433 0.073 Uiso 1 1 calc R
H2A2 H 0.2559 0.5623 0.2711 0.073 Uiso 1 1 calc R
C3A C 0.2010(3) 0.4645(4) 0.4088(2) 0.0427(8) Uani 1 1 d .
H3A H 0.1317 0.4282 0.3611 0.051 Uiso 1 1 calc R
C4A C 0.2628(3) 0.3352(4) 0.4613(2) 0.0489(8) Uani 1 1 d .
H4A H 0.1939 0.2823 0.4968 0.059 Uiso 1 1 calc R
C5A C 0.3643(3) 0.3718(4) 0.5443(3) 0.0554(9) Uani 1 1 d .
H5A1 H 0.3945 0.2818 0.5767 0.066 Uiso 1 1 calc R
H5A2 H 0.4375 0.4155 0.5096 0.066 Uiso 1 1 calc R
C6A C 0.3227(3) 0.4722(4) 0.6302(2) 0.0501(9) Uani 1 1 d .
H6A1 H 0.3363 0.5715 0.6070 0.060 Uiso 1 1 calc R
H6A2 H 0.3787 0.4561 0.6921 0.060 Uiso 1 1 calc R
C7A C 0.1851(3) 0.4575(3) 0.6626(2) 0.0410(7) Uani 1 1 d .
H7A H 0.1688 0.3561 0.6821 0.049 Uiso 1 1 calc R
C8A C 0.0852(2) 0.5042(3) 0.5783(2) 0.0333(7) Uani 1 1 d .
H8A H 0.0350 0.4182 0.5566 0.040 Uiso 1 1 calc R
C9A C 0.1410(2) 0.5684(3) 0.4831(2) 0.0350(7) Uani 1 1 d .
C10A C 0.1930(3) 0.7123(4) 0.4711(2) 0.0497(8) Uani 1 1 d .
C11A C 0.1970(4) 0.8302(4) 0.5493(3) 0.0663(11) Uani 1 1 d .
H11A H 0.1209 0.8258 0.5913 0.099 Uiso 1 1 calc R
H11B H 0.1997 0.9222 0.5134 0.099 Uiso 1 1 calc R
H11C H 0.2729 0.8199 0.5943 0.099 Uiso 1 1 calc R
C12A C 0.3184(4) 0.2326(5) 0.3813(3) 0.0785(12) Uani 1 1 d .
H12A H 0.2523 0.2068 0.3296 0.118 Uiso 1 1 calc R
H12B H 0.3495 0.1463 0.4166 0.118 Uiso 1 1 calc R
H12C H 0.3890 0.2793 0.3466 0.118 Uiso 1 1 calc R
C13A C 0.1560(3) 0.5533(4) 0.7545(2) 0.0516(8) Uani 1 1 d .
H13A H 0.1455 0.4955 0.8180 0.062 Uiso 1 1 calc R
H13B H 0.2260 0.6222 0.7672 0.062 Uiso 1 1 calc R
C14A C 0.0364(3) 0.6292(3) 0.7267(2) 0.0391(7) Uani 1 1 d .
O15A O 0.00017(17) 0.6031(2) 0.62790(15) 0.0442(5) Uani 1 1 d .
O16A O 0.06816(19) 0.6761(2) 0.42703(15) 0.0493(6) Uani 1 1 d .
O17A O -0.0249(2) 0.7072(2) 0.78002(16) 0.0540(6) Uani 1 1 d .
C1B C 0.3143(3) 0.0715(4) 0.7677(2) 0.0546(9) Uani 1 1 d .
H1B1 H 0.3556 -0.0221 0.7572 0.066 Uiso 1 1 calc R
H1B2 H 0.3260 0.1305 0.7050 0.066 Uiso 1 1 calc R
C2B C 0.1732(3) 0.0514(4) 0.7870(2) 0.0551(9) Uani 1 1 d .
H2B1 H 0.1537 -0.0511 0.7956 0.066 Uiso 1 1 calc R
H2B2 H 0.1217 0.0885 0.7275 0.066 Uiso 1 1 calc R
C3B C 0.1419(3) 0.1341(3) 0.8870(2) 0.0398(7) Uani 1 1 d .
H3B H 0.0979 0.2239 0.8645 0.048 Uiso 1 1 calc R
C4B C 0.0532(2) 0.0578(3) 0.9612(2) 0.0384(7) Uani 1 1 d .
H4B H 0.0426 0.1225 1.0221 0.046 Uiso 1 1 calc R
C5B C 0.1051(3) -0.0829(3) 1.0037(2) 0.0427(7) Uani 1 1 d .
H5B1 H 0.0531 -0.1119 1.0630 0.051 Uiso 1 1 calc R
H5B2 H 0.0941 -0.1565 0.9492 0.051 Uiso 1 1 calc R
C6B C 0.2443(3) -0.0815(3) 1.0397(2) 0.0367(7) Uani 1 1 d .
H6B1 H 0.2978 -0.0832 0.9778 0.044 Uiso 1 1 calc R
H6B2 H 0.2621 -0.1698 1.0796 0.044 Uiso 1 1 calc R
C7B C 0.2834(3) 0.0456(3) 1.1065(2) 0.0353(7) Uani 1 1 d .
H7B H 0.2259 0.0506 1.1668 0.042 Uiso 1 1 calc R
C8B C 0.2799(3) 0.1910(3) 1.0502(2) 0.0345(7) Uani 1 1 d .
H8B H 0.2041 0.2450 1.0738 0.041 Uiso 1 1 calc R
C9B C 0.2700(3) 0.1774(3) 0.9335(2) 0.0342(7) Uani 1 1 d .
C10B C 0.3720(3) 0.1448(3) 0.8620(2) 0.0442(8) Uani 1 1 d .
C11B C 0.5106(3) 0.1252(4) 0.8869(3) 0.0565(9) Uani 1 1 d .
H11D H 0.5600 0.1532 0.8269 0.085 Uiso 1 1 calc R
H11E H 0.5274 0.0249 0.9035 0.085 Uiso 1 1 calc R
H11F H 0.5352 0.1847 0.9466 0.085 Uiso 1 1 calc R
C12B C -0.0789(3) 0.0368(3) 0.9112(3) 0.0554(9) Uani 1 1 d .
H12D H -0.1104 0.1281 0.8839 0.083 Uiso 1 1 calc R
H12E H -0.1371 0.0009 0.9632 0.083 Uiso 1 1 calc R
H12F H -0.0738 -0.0322 0.8543 0.083 Uiso 1 1 calc R
C13B C 0.4207(3) 0.0366(3) 1.1481(2) 0.0457(8) Uani 1 1 d .
H13C H 0.4234 0.0028 1.2208 0.055 Uiso 1 1 calc R
H13D H 0.4707 -0.0297 1.1055 0.055 Uiso 1 1 calc R
C14B C 0.4725(3) 0.1848(3) 1.1414(2) 0.0441(8) Uani 1 1 d .
O15B O 0.39300(18) 0.2676(2) 1.08409(15) 0.0423(5) Uani 1 1 d .
O16B O 0.3245(2) 0.2910(2) 0.87221(16) 0.0478(6) Uani 1 1 d .
O17B O 0.5703(2) 0.2314(2) 1.17701(19) 0.0618(7) Uani 1 1 d .

loop_
_atom_site_aniso_label
_atom_site_aniso_U_11
_atom_site_aniso_U_22
_atom_site_aniso_U_33
_atom_site_aniso_U_23
_atom_site_aniso_U_13
_atom_site_aniso_U_12
C1A 0.070(3) 0.093(3) 0.059(2) 0.014(2) 0.0109(19) -0.030(2)
C2A 0.050(2) 0.091(3) 0.0435(18) 0.006(2) 0.0088(15) -0.001(2)
C3A 0.0325(16) 0.063(2) 0.0329(16) -0.0099(15) 0.0007(13) -0.0048(15)
C4A 0.0421(18) 0.053(2) 0.052(2) -0.0119(17) 0.0134(16) 0.0040(16)
C5A 0.0420(19) 0.071(2) 0.053(2) 0.0072(18) 0.0084(16) 0.0154(17)
C6A 0.0372(18) 0.075(2) 0.0378(17) 0.0031(17) -0.0099(14) 0.0122(16)
C7A 0.0459(18) 0.0439(19) 0.0332(16) 0.0039(14) 0.0024(13) 0.0044(14)
C8A 0.0301(15) 0.0346(16) 0.0354(16) -0.0061(13) 0.0045(13) -0.0029(12)
C9A 0.0248(14) 0.0487(18) 0.0311(15) -0.0003(14) -0.0068(11) -0.0040(14)
C10A 0.0508(19) 0.054(2) 0.0443(19) 0.0110(17) -0.0042(15) -0.0146(17)
C11A 0.075(3) 0.048(2) 0.075(3) 0.0036(19) -0.010(2) -0.016(2)
C12A 0.065(2) 0.085(3) 0.086(3) -0.031(2) 0.021(2) 0.008(2)
C13A 0.062(2) 0.060(2) 0.0322(16) 0.0000(17) 0.0004(14) 0.0104(19)
C14A 0.0432(17) 0.0388(17) 0.0356(17) -0.0045(14) 0.0104(14) -0.0080(15)
O15A 0.0356(11) 0.0581(14) 0.0389(12) -0.0107(10) 0.0029(9) 0.0044(10)
O16A 0.0461(12) 0.0572(14) 0.0436(12) 0.0084(11) -0.0140(9) 0.0019(11)
O17A 0.0607(14) 0.0542(14) 0.0479(13) -0.0122(12) 0.0157(11) 0.0011(12)
C1B 0.083(2) 0.042(2) 0.0402(18) -0.0051(16) 0.0113(16) 0.0015(18)
C2B 0.078(2) 0.043(2) 0.0440(18) -0.0069(17) -0.0004(16) -0.0044(19)
C3B 0.0514(19) 0.0260(16) 0.0415(17) -0.0014(14) -0.0058(14) 0.0052(14)
C4B 0.0375(16) 0.0320(16) 0.0455(17) -0.0077(15) -0.0024(13) 0.0003(13)
C5B 0.0444(18) 0.0309(18) 0.0528(19) -0.0008(15) 0.0019(14) -0.0062(14)
C6B 0.0418(17) 0.0237(15) 0.0449(18) 0.0035(14) 0.0034(14) 0.0000(13)
C7B 0.0350(16) 0.0340(17) 0.0370(16) 0.0028(14) 0.0035(12) 0.0037(13)
C8B 0.0335(15) 0.0281(16) 0.0420(16) -0.0070(14) 0.0019(12) -0.0020(13)
C9B 0.0450(17) 0.0181(14) 0.0398(16) 0.0019(12) 0.0068(13) 0.0018(13)
C10B 0.056(2) 0.0267(16) 0.0510(19) 0.0017(14) 0.0142(15) -0.0011(14)
C11B 0.055(2) 0.044(2) 0.072(2) -0.0062(18) 0.0247(18) -0.0047(16)
C12B 0.0464(19) 0.037(2) 0.082(2) -0.0116(18) -0.0149(17) 0.0025(16)
C13B 0.0419(18) 0.0410(19) 0.0539(19) 0.0030(16) -0.0036(15) 0.0011(15)
C14B 0.0402(18) 0.0422(19) 0.0498(18) -0.0103(16) 0.0014(15) 0.0002(16)
O15B 0.0424(12) 0.0303(11) 0.0540(13) -0.0075(10) -0.0049(10) -0.0030(9)
O16B 0.0648(14) 0.0274(11) 0.0519(13) 0.0047(10) 0.0127(11) -0.0015(10)
O17B 0.0472(14) 0.0560(15) 0.0812(17) -0.0077(13) -0.0151(12) -0.0076(12)

loop_
_atom_type_symbol
_atom_type_description
_atom_type_scat_dispersion_real
_atom_type_scat_dispersion_imag
_atom_type_scat_source
C C 0.0033 0.0016 'International Tables Vol C Tables 4.2.6.8 and 6.1.1.4'
H H 0.0000 0.0000 'International Tables Vol C Tables 4.2.6.8 and 6.1.1.4'
O O 0.0106 0.0060 'International Tables Vol C Tables 4.2.6.8 and 6.1.1.4'

loop_
_geom_angle_atom_site_label_1
_geom_angle_atom_site_label_2
_geom_angle_atom_site_label_3
_geom_angle
C2A C1A C10A 107.6(3)
C2A C1A H1A1 110.2
C10A C1A H1A1 110.2
C2A C1A H1A2 110.2
C10A C1A H1A2 110.2
H1A1 C1A H1A2 108.5
C1A C2A C3A 108.2(3)
C1A C2A H2A1 110.1
C3A C2A H2A1 110.1
C1A C2A H2A2 110.1
C3A C2A H2A2 110.1
H2A1 C2A H2A2 108.4
C9A C3A C4A 114.2(2)
C9A C3A C2A 104.5(3)
C4A C3A C2A 115.8(3)
C9A C3A H3A 107.3
C4A C3A H3A 107.3
C2A C3A H3A 107.3
C3A C4A C12A 111.4(3)
C3A C4A C5A 114.4(3)
C12A C4A C5A 109.8(3)
C3A C4A H4A 107.0
C12A C4A H4A 107.0
C5A C4A H4A 107.0
C6A C5A C4A 115.9(2)
C6A C5A H5A1 108.3
C4A C5A H5A1 108.3
C6A C5A H5A2 108.3
C4A C5A H5A2 108.3
H5A1 C5A H5A2 107.4
C5A C6A C7A 115.9(3)
C5A C6A H6A1 108.3
C7A C6A H6A1 108.3
C5A C6A H6A2 108.3
C7A C6A H6A2 108.3
H6A1 C6A H6A2 107.4
C13A C7A C6A 111.9(3)
C13A C7A C8A 103.4(2)
C6A C7A C8A 114.3(2)
C13A C7A H7A 109.0
C6A C7A H7A 109.0
C8A C7A H7A 109.0
O15A C8A C9A 111.4(2)
O15A C8A C7A 106.6(2)
C9A C8A C7A 114.4(2)
O15A C8A H8A 108.1
C9A C8A H8A 108.1
C7A C8A H8A 108.1
O16A C9A C10A 59.97(19)
O16A C9A C8A 118.3(2)
C10A C9A C8A 127.7(3)
O16A C9A C3A 110.9(2)
C10A C9A C3A 111.2(2)
C8A C9A C3A 116.0(3)
O16A C10A C9A 59.42(17)
O16A C10A C11A 116.3(3)
C9A C10A C11A 127.8(3)
O16A C10A C1A 111.6(3)
C9A C10A C1A 107.4(3)
C11A C10A C1A 119.5(3)
C10A C11A H11A 109.5
C10A C11A H11B 109.5
H11A C11A H11B 109.5
C10A C11A H11C 109.5
H11A C11A H11C 109.5
H11B C11A H11C 109.5
C4A C12A H12A 109.5
C4A C12A H12B 109.5
H12A C12A H12B 109.5
C4A C12A H12C 109.5
H12A C12A H12C 109.5
H12B C12A H12C 109.5
C14A C13A C7A 106.4(2)
C14A C13A H13A 110.4
C7A C13A H13A 110.4
C14A C13A H13B 110.4
C7A C13A H13B 110.4
H13A C13A H13B 108.6
O17A C14A O15A 120.7(3)
O17A C14A C13A 128.3(3)
O15A C14A C13A 111.1(3)
C14A O15A C8A 111.8(2)
C9A O16A C10A 60.60(18)
C10B C1B C2B 107.3(2)
C10B C1B H1B1 110.3
C2B C1B H1B1 110.3
C10B C1B H1B2 110.3
C2B C1B H1B2 110.3
H1B1 C1B H1B2 108.5
C1B C2B C3B 107.7(2)
C1B C2B H2B1 110.2
C3B C2B H2B1 110.2
C1B C2B H2B2 110.2
C3B C2B H2B2 110.2
H2B1 C2B H2B2 108.5
C9B C3B C4B 115.3(2)
C9B C3B C2B 104.9(2)
C4B C3B C2B 115.7(2)
C9B C3B H3B 106.8
C4B C3B H3B 106.8
C2B C3B H3B 106.8
C12B C4B C5B 110.7(2)
C12B C4B C3B 111.0(2)
C5B C4B C3B 114.2(2)
C12B C4B H4B 106.8
C5B C4B H4B 106.8
C3B C4B H4B 106.8
C6B C5B C4B 115.7(2)
C6B C5B H5B1 108.3
C4B C5B H5B1 108.3
C6B C5B H5B2 108.3
C4B C5B H5B2 108.3
H5B1 C5B H5B2 107.4
C5B C6B C7B 115.0(2)
C5B C6B H6B1 108.5
C7B C6B H6B1 108.5
C5B C6B H6B2 108.5
C7B C6B H6B2 108.5
H6B1 C6B H6B2 107.5
C6B C7B C13B 113.2(2)
C6B C7B C8B 115.0(2)
C13B C7B C8B 102.9(2)
C6B C7B H7B 108.5
C13B C7B H7B 108.5
C8B C7B H7B 108.5
O15B C8B C9B 112.1(2)
O15B C8B C7B 106.7(2)
C9B C8B C7B 113.2(2)
O15B C8B H8B 108.2
C9B C8B H8B 108.2
C7B C8B H8B 108.2
O16B C9B C10B 60.29(17)
O16B C9B C3B 109.9(2)
C10B C9B C3B 110.7(2)
O16B C9B C8B 117.5(2)
C10B C9B C8B 127.7(3)
C3B C9B C8B 117.0(2)
O16B C10B C9B 59.41(17)
O16B C10B C11B 115.4(2)
C9B C10B C11B 128.1(3)
O16B C10B C1B 111.6(3)
C9B C10B C1B 108.4(3)
C11B C10B C1B 119.0(3)
C10B C11B H11D 109.5
C10B C11B H11E 109.5
H11D C11B H11E 109.5
C10B C11B H11F 109.5
H11D C11B H11F 109.5
H11E C11B H11F 109.5
C4B C12B H12D 109.5
C4B C12B H12E 109.5
H12D C12B H12E 109.5
C4B C12B H12F 109.5
H12D C12B H12F 109.5
H12E C12B H12F 109.5
C14B C13B C7B 105.7(2)
C14B C13B H13C 110.6
C7B C13B H13C 110.6
C14B C13B H13D 110.6
C7B C13B H13D 110.6
H13C C13B H13D 108.7
O17B C14B O15B 121.0(3)
O17B C14B C13B 128.8(3)
O15B C14B C13B 110.2(2)
C14B O15B C8B 111.9(2)
C9B O16B C10B 60.30(17)

loop_
_geom_bond_atom_site_label_1
_geom_bond_atom_site_label_2
_geom_bond_distance
C1A C2A 1.509(6)
C1A C10A 1.510(5)
C1A H1A1 0.9900
C1A H1A2 0.9900
C2A C3A 1.536(5)
C2A H2A1 0.9900
C2A H2A2 0.9900
C3A C9A 1.517(4)
C3A C4A 1.525(4)
C3A H3A 1.0000
C4A C12A 1.538(5)
C4A C5A 1.529(4)
C4A H4A 1.0000
C5A C6A 1.527(5)
C5A H5A1 0.9900
C5A H5A2 0.9900
C6A C7A 1.525(4)
C6A H6A1 0.9900
C6A H6A2 0.9900
C7A C13A 1.524(4)
C7A C8A 1.553(4)
C7A H7A 1.0000
C8A O15A 1.450(3)
C8A C9A 1.501(4)
C8A H8A 1.0000
C9A O16A 1.449(3)
C9A C10A 1.466(4)
C10A O16A 1.457(4)
C10A C11A 1.496(5)
C11A H11A 0.9800
C11A H11B 0.9800
C11A H11C 0.9800
C12A H12A 0.9800
C12A H12B 0.9800
C12A H12C 0.9800
C13A C14A 1.481(4)
C13A H13A 0.9900
C13A H13B 0.9900
C14A O17A 1.204(3)
C14A O15A 1.341(3)
C1B C10B 1.509(4)
C1B C2B 1.524(5)
C1B H1B1 0.9900
C1B H1B2 0.9900
C2B C3B 1.547(4)
C2B H2B1 0.9900
C2B H2B2 0.9900
C3B C9B 1.516(4)
C3B C4B 1.533(4)
C3B H3B 1.0000
C4B C12B 1.528(4)
C4B C5B 1.524(4)
C4B H4B 1.0000
C5B C6B 1.524(4)
C5B H5B1 0.9900
C5B H5B2 0.9900
C6B C7B 1.520(4)
C6B H6B1 0.9900
C6B H6B2 0.9900
C7B C13B 1.529(4)
C7B C8B 1.545(4)
C7B H7B 1.0000
C8B O15B 1.448(3)
C8B C9B 1.509(4)
C8B H8B 1.0000
C9B O16B 1.454(3)
C9B C10B 1.467(4)
C10B O16B 1.467(3)
C10B C11B 1.496(4)
C11B H11D 0.9800
C11B H11E 0.9800
C11B H11F 0.9800
C12B H12D 0.9800
C12B H12E 0.9800
C12B H12F 0.9800
C13B C14B 1.496(5)
C13B H13C 0.9900
C13B H13D 0.9900
C14B O17B 1.198(4)
C14B O15B 1.346(4)

loop_
_geom_torsion_atom_site_label_1
_geom_torsion_atom_site_label_2
_geom_torsion_atom_site_label_3
_geom_torsion_atom_site_label_4
_geom_torsion
C10A C1A C2A C3A -10.5(4)
C1A C2A C3A C9A 8.6(3)
C1A C2A C3A C4A -118.0(3)
C9A C3A C4A C12A 178.5(3)
C2A C3A C4A C12A -60.0(4)
C9A C3A C4A C5A -56.3(3)
C2A C3A C4A C5A 65.2(3)
C3A C4A C5A C6A 54.5(4)
C12A C4A C5A C6A -179.5(3)
C4A C5A C6A C7A 34.2(4)
C5A C6A C7A C13A 175.3(3)
C5A C6A C7A C8A -67.7(4)
C13A C7A C8A O15A -7.1(3)
C6A C7A C8A O15A -128.9(3)
C13A C7A C8A C9A 116.5(3)
C6A C7A C8A C9A -5.3(4)
O15A C8A C9A O16A -28.1(3)
C7A C8A C9A O16A -149.1(2)
O15A C8A C9A C10A 44.3(4)
C7A C8A C9A C10A -76.7(4)
O15A C8A C9A C3A -163.6(2)
C7A C8A C9A C3A 75.5(3)
C4A C3A C9A O16A -171.3(2)
C2A C3A C9A O16A 61.1(3)
C4A C3A C9A C10A 123.9(3)
C2A C3A C9A C10A -3.6(3)
C4A C3A C9A C8A -32.7(3)
C2A C3A C9A C8A -160.3(2)
C8A C9A C10A O16A -104.2(3)
C3A C9A C10A O16A 102.6(2)
O16A C9A C10A C11A 101.1(4)
C8A C9A C10A C11A -3.1(5)
C3A C9A C10A C11A -156.3(3)
O16A C9A C10A C1A -105.3(3)
C8A C9A C10A C1A 150.5(3)
C3A C9A C10A C1A -2.7(3)
C2A C1A C10A O16A -55.2(4)
C2A C1A C10A C9A 8.2(4)
C2A C1A C10A C11A 164.3(3)
C6A C7A C13A C14A 131.7(3)
C8A C7A C13A C14A 8.2(3)
C7A C13A C14A O17A 174.1(3)
C7A C13A C14A O15A -6.9(3)
O17A C14A O15A C8A -178.7(3)
C13A C14A O15A C8A 2.3(3)
C9A C8A O15A C14A -122.1(2)
C7A C8A O15A C14A 3.3(3)
C8A C9A O16A C10A 119.4(3)
C3A C9A O16A C10A -103.1(3)
C11A C10A O16A C9A -120.1(3)
C1A C10A O16A C9A 98.0(3)
C10B C1B C2B C3B 8.6(4)
C1B C2B C3B C9B -10.0(3)
C1B C2B C3B C4B -138.3(3)
C9B C3B C4B C12B 172.4(2)
C2B C3B C4B C12B -64.7(3)
C9B C3B C4B C5B -61.6(3)
C2B C3B C4B C5B 61.3(3)
C12B C4B C5B C6B 170.4(3)
C3B C4B C5B C6B 44.3(3)
C4B C5B C6B C7B 45.8(3)
C5B C6B C7B C13B 175.4(2)
C5B C6B C7B C8B -66.7(3)
C6B C7B C8B O15B -138.1(2)
C13B C7B C8B O15B -14.6(3)
C6B C7B C8B C9B -14.3(3)
C13B C7B C8B C9B 109.2(3)
C4B C3B C9B O16B -158.8(2)
C2B C3B C9B O16B 72.8(3)
C4B C3B C9B C10B 136.5(2)
C2B C3B C9B C10B 8.0(3)
C4B C3B C9B C8B -21.4(3)
C2B C3B C9B C8B -149.8(2)
O15B C8B C9B O16B -30.6(3)
C7B C8B C9B O16B -151.4(2)
O15B C8B C9B C10B 41.7(4)
C7B C8B C9B C10B -79.1(3)
O15B C8B C9B C3B -164.7(2)
C7B C8B C9B C3B 74.5(3)
C3B C9B C10B O16B 101.7(2)
C8B C9B C10B O16B -103.4(3)
O16B C9B C10B C11B 99.7(3)
C3B C9B C10B C11B -158.5(3)
C8B C9B C10B C11B -3.7(5)
O16B C9B C10B C1B -104.7(3)
C3B C9B C10B C1B -2.9(3)
C8B C9B C10B C1B 152.0(3)
C2B C1B C10B O16B -67.2(3)
C2B C1B C10B C9B -3.6(3)
C2B C1B C10B C11B 154.6(3)
C6B C7B C13B C14B 140.5(3)
C8B C7B C13B C14B 15.7(3)
C7B C13B C14B O17B 169.7(3)
C7B C13B C14B O15B -11.9(3)
O17B C14B O15B C8B -179.1(3)
C13B C14B O15B C8B 2.4(3)
C9B C8B O15B C14B -116.4(2)
C7B C8B O15B C14B 8.1(3)
C3B C9B O16B C10B -103.1(3)
C8B C9B O16B C10B 119.8(3)
C11B C10B O16B C9B -120.8(3)
C1B C10B O16B C9B 99.3(3)
